data_1558909
loop_
_publ_author_name
'van Aken, Eddie'
'Wynberg, Hans'
'van Bolhuis, Fre'

_publ_section_title
;
 Nitroalkanes in C--C Bond Forming Reactions: a Crystal Structure of a
 Complex of a Guanidine Catalyst and a Nitroalkane Substrate
;
_journal_name_full 'Acta Chemica Scandinavica'
_journal_page_first 122
_journal_page_last 124
_journal_paper_doi 10.3891/acta.chem.scand.47-0122
_journal_volume 47
_journal_year 1993
_chemical_formula_moiety 'C7 H6 N O2, C7 H14 N3'
_chemical_formula_sum 'C14 H20 N4 O2'
_chemical_formula_weight 276.34
_chemical_name_common
;
bicyclic guanidinium/nitronate salt
;
_space_group_IT_number 14
_space_group_name_Hall '-P 2yab'
_space_group_name_H-M_alt 'P 1 21/a 1'
_symmetry_cell_setting monoclinic
_symmetry_Int_Tables_number 14
_symmetry_space_group_name_Hall '-P 2yab'
_symmetry_space_group_name_H-M 'P 1 21/a 1'
_cell_angle_alpha 90.
_cell_angle_beta 93.95(2)
_cell_angle_gamma 90.
_cell_formula_units_Z 4
_cell_length_a 10.338(2)
_cell_length_b 10.627(2)
_cell_length_c 13.232(3)
_cell_volume 1450.2(5)
_diffrn_ambient_temperature 130
_diffrn_radiation_probe x-ray
_diffrn_radiation_type MoK\a
_diffrn_radiation_wavelength 0.71073
_exptl_absorpt_coefficient_mu 0.082
_exptl_crystal_density_diffrn 1.266
_refine_ls_number_reflns 2470
_refine_ls_R_factor_gt 0.041
_refine_ls_wR_factor_gt 0.048
_cod_data_source_file Acta-Chem-Scand-1993-47-122.cif
_cod_data_source_block 1
_cod_depositor_comments
;
Volume calculated from the cell parameters : 1450.2(5)
Volume given in the paper : 1456.2
;
_cod_original_sg_symbol_H-M 'P 21/a'
_cod_database_code 1558909

loop_
_space_group_symop_id
_space_group_symop_operation_xyz
1 x,y,z
2 1/2-x,1/2+y,-z
3 -x,-y,-z
4 1/2+x,1/2-y,z

loop_
_atom_site_label
_atom_site_type_symbol
_atom_site_thermal_displace_type
_atom_site_fract_x
_atom_site_fract_y
_atom_site_fract_z
_atom_site_occupancy
_atom_site_U_iso_or_equiv
_atom_site_calc_flag
_atom_site_refinement_flags
_atom_site_disorder_assembly
_atom_site_disorder_group
O11 O Uiso 0.7941(2) 0.5991(2) 0.23790(10) 1.000 0.0270(5) . . . .
O12 O Uiso 0.6114(2) 0.5825(2) 0.13740(10) 1.000 0.0261(4) . . . .
N13 N Uiso 0.6774(2) 0.6410(2) 0.21180(10) 1.000 0.0204(5) . . . .
C14 C Uiso 0.6247(2) 0.7390(2) 0.2557(2) 1.000 0.0205(6) . . . .
C15 C Uiso 0.6842(2) 0.8151(2) 0.3379(2) 1.000 0.0189(5) . . . .
C16 C Uiso 0.6104(2) 0.9174(2) 0.3724(2) 1.000 0.0223(6) . . . .
C17 C Uiso 0.6599(2) 0.9960(2) 0.4489(2) 1.000 0.0244(6) . . . .
C18 C Uiso 0.7840(2) 0.9774(2) 0.4939(2) 1.000 0.0263(6) . . . .
C19 C Uiso 0.8584(2) 0.8779(2) 0.4606(2) 1.000 0.0261(6) . . . .
C20 C Uiso 0.8099(2) 0.7970(2) 0.3845(2) 1.000 0.0217(6) . . . .
N1 N Uiso 0.7734(2) 0.1507(2) 0.15350(10) 1.000 0.0215(5) . . . .
N5 N Uiso 0.8080(2) 0.3368(2) 0.2445(2) 1.000 0.0243(5) . . . .
N7 N Uiso 0.6922(2) 0.3412(2) 0.0904(2) 1.000 0.0252(5) . . . .
C2 C Uiso 0.8616(3) 0.0782(2) 0.2235(2) 1.000 0.0284(6) . . . .
C3 C Uiso 0.9525(3) 0.1629(3) 0.2865(2) 1.000 0.0329(8) . . . .
C4 C Uiso 0.8750(3) 0.2707(2) 0.3296(2) 1.000 0.0295(6) . . . .
C6 C Uiso 0.7581(2) 0.2758(2) 0.1624(2) 1.000 0.0194(6) . . . .
C8 C Uiso 0.6397(3) 0.2828(2) -0.0040(2) 1.000 0.0312(8) . . . .
C9 C Uiso 0.5939(3) 0.1503(2) 0.0194(2) 1.000 0.0329(8) . . . .
C10 C Uiso 0.7068(3) 0.0784(2) 0.0707(2) 1.000 0.0301(6) . . . .
H5 H Uiso 0.807(3) 0.415(3) 0.241(2) 1.000 0.0380 . . . .
H7 H Uiso 0.675(3) 0.411(3) 0.105(2) 1.000 0.0380 . . . .

loop_
_atom_type_symbol
_atom_type_description
_atom_type_scat_dispersion_real
_atom_type_scat_dispersion_imag
_atom_type_scat_source
C C 0.0033 0.0016 ' International Tables Vol C Tables 4.2.6.8 and 6.1.1.4'
H H 0.0000 0.0000 ' International Tables Vol C Tables 4.2.6.8 and 6.1.1.4'
N N 0.0061 0.0033 ' International Tables Vol C Tables 4.2.6.8 and 6.1.1.4'
O O 0.0106 0.0060 ' International Tables Vol C Tables 4.2.6.8 and 6.1.1.4'

loop_
_geom_angle_atom_site_label_1
_geom_angle_atom_site_label_2
_geom_angle_atom_site_label_3
_geom_angle
_geom_angle_site_symmetry_1
_geom_angle_site_symmetry_2
_geom_angle_site_symmetry_3
_geom_angle_publ_flag
O11 N13 O12 117.24(19) . . . yes
O11 N13 C14 123.34(18) . . . yes
O12 N13 C14 119.4(2) . . . yes
N13 C14 C15 126.7(2) . . . yes
C14 C15 C16 117.1(2) . . . no
C14 C15 C20 125.4(2) . . . no
C16 C15 C20 117.5(2) . . . no
C15 C16 C17 121.2(2) . . . no
C16 C17 C18 120.8(2) . . . no
C17 C18 C19 119.0(2) . . . no
C18 C19 C20 121.2(2) . . . no
C15 C20 C19 120.4(2) . . . no
C2 N1 C6 122.26(19) . . . yes
C2 N1 C10 115.69(19) . . . yes
C6 N1 C10 122.01(19) . . . yes
C4 N5 C6 121.9(2) . . . yes
C6 N7 C8 122.1(2) . . . yes
N1 C2 C3 111.7(2) . . . yes
C2 C3 C4 109.3(2) . . . no
N5 C4 C3 107.8(2) . . . yes
C6 N5 H5 115.9(19) . . . no
C4 N5 H5 121.8(19) . . . no
N1 C6 N7 120.8(2) . . . yes
N5 C6 N7 118.6(2) . . . yes
N1 C6 N5 120.6(2) . . . yes
C6 N7 H7 115(2) . . . no
C8 N7 H7 122(2) . . . no
N7 C8 C9 108.7(2) . . . yes
C8 C9 C10 108.4(2) . . . no
N1 C10 C9 112.15(19) . . . yes

loop_
_geom_bond_atom_site_label_1
_geom_bond_atom_site_label_2
_geom_bond_distance
_geom_bond_site_symmetry_1
_geom_bond_site_symmetry_2
_geom_bond_publ_flag
O11 N13 1.310(3) . . yes
O12 N13 1.315(2) . . yes
N13 C14 1.328(3) . . yes
C14 C15 1.457(3) . . no
C15 C16 1.421(3) . . no
C15 C20 1.413(3) . . no
C16 C17 1.383(3) . . no
C17 C18 1.391(3) . . no
C18 C19 1.397(3) . . no
C19 C20 1.391(3) . . no
N1 C2 1.472(3) . . yes
N1 C6 1.345(3) . . yes
N1 C10 1.470(3) . . yes
N5 C4 1.461(4) . . yes
N5 C6 1.338(4) . . yes
N7 C6 1.329(3) . . yes
N7 C8 1.465(4) . . yes
C2 C3 1.510(4) . . no
C3 C4 1.531(4) . . no
N5 H5 0.83(3) . . no
N7 H7 0.79(3) . . no
C8 C9 1.524(3) . . no
C9 C10 1.516(4) . . no

loop_
_geom_hbond_atom_site_label_D
_geom_hbond_atom_site_label_H
_geom_hbond_atom_site_label_A
_geom_hbond_distance_DH
_geom_hbond_distance_HA
_geom_hbond_distance_DA
_geom_hbond_angle_DHA
_geom_hbond_site_symmetry_A
_geom_hbond_publ_flag
N5 H5 O11 0.83(3) 1.96(3) 2.792(3) 176(3) . yes
N7 H7 O12 0.79(3) 1.99(3) 2.781(3) 174(3) . yes

loop_
_geom_torsion_atom_site_label_1
_geom_torsion_atom_site_label_2
_geom_torsion_atom_site_label_3
_geom_torsion_atom_site_label_4
_geom_torsion
_geom_torsion_site_symmetry_1
_geom_torsion_site_symmetry_2
_geom_torsion_site_symmetry_3
_geom_torsion_site_symmetry_4
_geom_torsion_publ_flag
O11 N13 C14 C15 -0.1(4) . . . . no
O12 N13 C14 C15 -179.3(2) . . . . no
N13 C14 C15 C16 179.0(2) . . . . no
N13 C14 C15 C20 0.4(4) . . . . no
C14 C15 C16 C17 -178.9(2) . . . . no
C20 C15 C16 C17 -0.1(4) . . . . no
C14 C15 C20 C19 178.1(2) . . . . no
C16 C15 C20 C19 -0.5(3) . . . . no
C15 C16 C17 C18 0.4(4) . . . . no
C16 C17 C18 C19 0.1(4) . . . . no
C17 C18 C19 C20 -0.7(4) . . . . no
C18 C19 C20 C15 1.0(4) . . . . no
C6 N1 C2 C3 -13.8(3) . . . . no
C10 N1 C2 C3 163.9(2) . . . . no
C2 N1 C6 N5 -10.1(3) . . . . no
C2 N1 C6 N7 170.6(2) . . . . no
C10 N1 C6 N5 172.4(2) . . . . no
C10 N1 C6 N7 -7.0(3) . . . . no
C2 N1 C10 C9 165.1(2) . . . . no
C6 N1 C10 C9 -17.2(3) . . . . no
C6 N5 C4 C3 37.1(3) . . . . no
C4 N5 C6 N1 -3.1(4) . . . . no
C4 N5 C6 N7 176.3(2) . . . . no
C8 N7 C6 N1 -3.6(4) . . . . no
C8 N7 C6 N5 177.0(2) . . . . no
C6 N7 C8 C9 36.2(3) . . . . no
N1 C2 C3 C4 47.1(3) . . . . no
C2 C3 C4 N5 -57.5(3) . . . . no
N7 C8 C9 C10 -56.3(3) . . . . no
C8 C9 C10 N1 48.1(3) . . . . no
